data_4101011
_journal_name_full 'Journal of the American Chemical Society'
_journal_paper_doi 10.1021/ja053933+
_journal_year 2006
_chemical_formula_moiety 'C23 H14 Cr N2 O9'
_chemical_formula_sum 'C23 H14 Cr N2 O9'
_chemical_formula_weight 514.36
_space_group_IT_number 41
_symmetry_cell_setting orthorhombic
_symmetry_space_group_name_Hall 'A 2 -2ab'
_symmetry_space_group_name_H-M 'A b a 2'
_cell_angle_alpha 90.00
_cell_angle_beta 90.00
_cell_angle_gamma 90.00
_cell_formula_units_Z 8
_cell_length_a 24.130(15)
_cell_length_b 12.020(8)
_cell_length_c 16.008(10)
_cell_measurement_temperature 100(2)
_cell_volume 4643(5)
_diffrn_ambient_temperature 100(2)
_exptl_crystal_density_diffrn 1.472
_cod_depositor_comments
;
The following automatic conversions were performed:
'_symmetry_cell_setting' value 'Orthorhombic' changed to 'orthorhombic'
according to '/home/saulius/struct/CIF-dictionaries/cif_core.dic'
dictionary named 'cif_core.dic' version 2.4.1 from 2010-06-29.

Automatic conversion script
Id: cif_fix_enum 1527 2010-12-29 10:47:43Z saulius 
;
_cod_database_code 4101011

loop_
_symmetry_equiv_pos_as_xyz
'x, y, z'
'-x, -y, z'
'x+1/2, -y+1/2, z'
'-x+1/2, y+1/2, z'
'x, y+1/2, z+1/2'
'-x, -y+1/2, z+1/2'
'x+1/2, -y+1, z+1/2'
'-x+1/2, y+1, z+1/2'

loop_
_atom_site_label
_atom_site_type_symbol
_atom_site_fract_x
_atom_site_fract_y
_atom_site_fract_z
_atom_site_U_iso_or_equiv
_atom_site_adp_type
_atom_site_occupancy
_atom_site_symmetry_multiplicity
_atom_site_calc_flag
_atom_site_refinement_flags
_atom_site_disorder_assembly
_atom_site_disorder_group
CrA Cr 0.71695(2) 0.69095(4) 0.48950(4) 0.01584(14) Uani 1 1 d . . .
O11 O 0.53938(11) 0.3883(2) 0.72917(16) 0.0198(6) Uani 1 1 d . . .
O31 O 0.55211(12) 0.3865(2) 0.28884(16) 0.0216(6) Uani 1 1 d . . .
O5A O 0.81946(11) 0.8302(2) 0.4600(2) 0.0380(8) Uani 1 1 d . . .
O1A O 0.76936(14) 0.5849(3) 0.6421(2) 0.0437(9) Uani 1 1 d . . .
O2A O 0.67439(13) 0.8679(2) 0.60815(19) 0.0324(7) Uani 1 1 d . . .
O3A O 0.66172(12) 0.8034(2) 0.3416(2) 0.0314(7) Uani 1 1 d . . .
O4A O 0.76425(12) 0.5121(2) 0.3759(2) 0.0334(8) Uani 1 1 d . . .
O12 O 0.59219(10) 0.5260(2) 0.67870(15) 0.0170(6) Uani 1 1 d . . .
O32 O 0.60815(10) 0.5141(2) 0.34632(16) 0.0176(6) Uani 1 1 d . . .
N21 N 0.61294(11) 0.5403(2) 0.51309(17) 0.0129(6) Uani 1 1 d . . .
N61 N 0.41587(11) 0.0105(2) 0.4993(2) 0.0187(6) Uani 1 1 d . . .
C21 C 0.65114(13) 0.5988(3) 0.5055(2) 0.0141(7) Uani 1 1 d . . .
C61 C 0.38952(15) -0.0695(3) 0.4938(3) 0.0266(8) Uani 1 1 d . . .
C5A C 0.78108(15) 0.7770(3) 0.4713(3) 0.0228(9) Uani 1 1 d . . .
C1A C 0.75046(17) 0.6225(3) 0.5845(3) 0.0240(9) Uani 1 1 d . . .
C2A C 0.68979(16) 0.8014(3) 0.5632(3) 0.0217(9) Uani 1 1 d . . .
C3A C 0.68193(16) 0.7620(3) 0.3963(3) 0.0190(8) Uani 1 1 d . . .
C4A C 0.74670(16) 0.5779(3) 0.4182(3) 0.0194(9) Uani 1 1 d . . .
C2 C 0.57447(13) 0.4560(3) 0.5111(2) 0.0119(7) Uani 1 1 d . . .
C1 C 0.55142(14) 0.4060(3) 0.5824(2) 0.0130(8) Uani 1 1 d . . .
C9 C 0.51770(14) 0.3175(3) 0.5537(2) 0.0130(8) Uani 1 1 d . . .
C8 C 0.48845(15) 0.2428(3) 0.6039(2) 0.0149(8) Uani 1 1 d . . .
H8 H 0.4897 0.2581 0.6621 0.018 Uiso 1 1 calc R . .
C7 C 0.45794(16) 0.1499(3) 0.5819(2) 0.0137(8) Uani 1 1 d . . .
H7 H 0.4421 0.1090 0.6268 0.016 Uiso 1 1 calc R . .
C6 C 0.44760(13) 0.1090(3) 0.5020(2) 0.0161(7) Uani 1 1 d . . .
C5 C 0.46345(16) 0.1496(3) 0.4248(2) 0.0192(9) Uani 1 1 d . . .
H5 H 0.4511 0.1081 0.3779 0.023 Uiso 1 1 calc R . .
C4 C 0.49490(15) 0.2428(3) 0.4069(2) 0.0144(8) Uani 1 1 d . . .
H4 H 0.4997 0.2585 0.3492 0.017 Uiso 1 1 calc R . .
C10 C 0.52062(15) 0.3172(3) 0.4616(2) 0.0131(8) Uani 1 1 d . . .
C3 C 0.55539(15) 0.4058(3) 0.4370(2) 0.0154(8) Uani 1 1 d . . .
C11 C 0.55940(15) 0.4360(3) 0.6703(2) 0.0126(7) Uani 1 1 d . . .
C31 C 0.57068(15) 0.4329(3) 0.3502(2) 0.0147(8) Uani 1 1 d . . .
C13 C 0.60120(17) 0.5636(3) 0.7648(2) 0.0216(9) Uani 1 1 d . . .
H13A H 0.6195 0.5044 0.7978 0.026 Uiso 1 1 calc R . .
H13B H 0.5654 0.5820 0.7916 0.026 Uiso 1 1 calc R . .
C33 C 0.62835(15) 0.5420(3) 0.2633(2) 0.0166(8) Uani 1 1 d . . .
H33A H 0.6324 0.4730 0.2300 0.020 Uiso 1 1 calc R . .
H33B H 0.6653 0.5771 0.2679 0.020 Uiso 1 1 calc R . .
C14 C 0.63741(17) 0.6648(3) 0.7608(3) 0.0251(9) Uani 1 1 d . . .
H14A H 0.6437 0.6932 0.8174 0.038 Uiso 1 1 d R . .
H14B H 0.6192 0.7223 0.7272 0.038 Uiso 1 1 d R . .
H14C H 0.6730 0.6452 0.7353 0.038 Uiso 1 1 d R . .
C34 C 0.58981(18) 0.6194(3) 0.2195(3) 0.0257(9) Uani 1 1 d . . .
H34A H 0.6055 0.6399 0.1652 0.039 Uiso 1 1 d R . .
H34B H 0.5846 0.6865 0.2534 0.039 Uiso 1 1 d R . .
H34C H 0.5540 0.5826 0.2111 0.039 Uiso 1 1 d R . .

loop_
_atom_site_aniso_label
_atom_site_aniso_U_11
_atom_site_aniso_U_22
_atom_site_aniso_U_33
_atom_site_aniso_U_23
_atom_site_aniso_U_13
_atom_site_aniso_U_12
CrA 0.0136(2) 0.0135(3) 0.0204(3) -0.0017(3) 0.0001(3) -0.0008(2)
O11 0.0275(15) 0.0215(15) 0.0104(13) -0.0035(11) 0.0009(11) -0.0039(12)
O31 0.0326(16) 0.0223(16) 0.0098(13) -0.0008(11) 0.0002(12) -0.0078(12)
O5A 0.0218(15) 0.0244(16) 0.068(2) -0.0035(14) 0.0016(14) -0.0061(13)
O1A 0.047(2) 0.050(2) 0.034(2) 0.0038(17) -0.0110(16) 0.0164(17)
O2A 0.0339(17) 0.0272(17) 0.0360(19) -0.0126(15) 0.0032(14) 0.0015(14)
O3A 0.0339(17) 0.0236(16) 0.0368(17) 0.0045(14) -0.0090(15) -0.0028(13)
O4A 0.0364(18) 0.0240(17) 0.0399(19) -0.0080(14) 0.0147(15) 0.0046(14)
O12 0.0252(14) 0.0184(14) 0.0074(12) -0.0032(10) 0.0001(10) -0.0069(11)
O32 0.0213(14) 0.0196(15) 0.0119(13) 0.0020(11) 0.0025(10) -0.0072(11)
N21 0.0173(15) 0.0157(14) 0.0057(14) -0.0005(12) 0.0005(11) -0.0018(12)
N61 0.0222(15) 0.0242(16) 0.0096(16) -0.0008(14) 0.0001(13) -0.0040(13)
C21 0.0172(16) 0.0150(17) 0.0101(18) -0.0022(14) -0.0029(15) 0.0033(14)
C61 0.032(2) 0.030(2) 0.017(2) 0.0003(19) 0.001(2) -0.0077(17)
C5A 0.0178(18) 0.0166(19) 0.034(3) -0.0038(16) 0.0023(17) 0.0000(16)
C1A 0.021(2) 0.022(2) 0.029(2) -0.0025(19) -0.0041(18) 0.0039(17)
C2A 0.0158(19) 0.021(2) 0.028(2) -0.0018(18) -0.0027(17) -0.0017(17)
C3A 0.019(2) 0.0101(19) 0.027(2) 0.0009(17) 0.0000(17) -0.0043(16)
C4A 0.0157(19) 0.016(2) 0.027(2) 0.0012(17) -0.0006(16) -0.0001(16)
C2 0.0146(16) 0.0097(16) 0.0113(17) -0.0002(14) -0.0006(14) 0.0055(13)
C1 0.0125(19) 0.0089(18) 0.0177(19) -0.0024(14) 0.0022(15) 0.0046(14)
C9 0.0111(17) 0.015(2) 0.0128(18) -0.0007(15) -0.0026(14) 0.0061(15)
C8 0.019(2) 0.019(2) 0.0058(18) 0.0034(14) 0.0010(14) 0.0011(16)
C7 0.0171(19) 0.015(2) 0.0089(17) 0.0010(15) 0.0036(14) -0.0038(15)
C6 0.0153(16) 0.0169(16) 0.016(2) 0.0014(16) -0.0016(16) -0.0017(13)
C5 0.021(2) 0.023(2) 0.0130(18) -0.0088(16) -0.0025(15) -0.0015(16)
C4 0.0156(19) 0.016(2) 0.0117(19) 0.0040(15) -0.0010(15) 0.0004(15)
C10 0.0130(16) 0.0171(19) 0.0094(17) 0.0020(14) -0.0003(13) 0.0051(14)
C3 0.0134(18) 0.016(2) 0.0172(19) 0.0011(15) 0.0010(15) 0.0016(14)
C11 0.0123(18) 0.0147(19) 0.0108(17) 0.0003(15) 0.0002(14) 0.0036(14)
C31 0.0150(18) 0.018(2) 0.0107(19) 0.0003(16) 0.0001(15) 0.0034(15)
C13 0.027(2) 0.024(2) 0.014(2) -0.0060(17) -0.0051(16) -0.0002(17)
C33 0.022(2) 0.019(2) 0.0081(17) 0.0001(15) 0.0020(15) -0.0049(16)
C14 0.034(2) 0.021(2) 0.020(2) -0.0043(17) -0.0072(18) -0.0028(17)
C34 0.039(2) 0.023(2) 0.016(2) 0.0022(17) 0.0000(18) -0.0035(19)

loop_
_geom_bond_atom_site_label_1
_geom_bond_atom_site_label_2
_geom_bond_distance
_geom_bond_site_symmetry_2
_geom_bond_publ_flag
CrA C5A 1.884(4) . ?
CrA C2A 1.893(4) . ?
CrA C1A 1.908(4) . ?
CrA C4A 1.914(4) . ?
CrA C3A 1.916(4) . ?
CrA C21 1.953(3) . ?
O11 C11 1.205(5) . ?
O31 C31 1.216(4) . ?
O5A C5A 1.140(4) . ?
O1A C1A 1.123(5) . ?
O2A C2A 1.138(5) . ?
O3A C3A 1.120(5) . ?
O4A C4A 1.124(5) . ?
O12 C11 1.347(4) . ?
O12 C13 1.467(4) . ?
O32 C31 1.332(4) . ?
O32 C33 1.455(4) . ?
N21 C21 1.166(4) . ?
N21 C2 1.375(4) . ?
N61 C61 1.157(4) . ?
N61 C6 1.410(4) . ?
C2 C1 1.404(5) . ?
C2 C3 1.409(5) . ?
C1 C9 1.417(5) . ?
C1 C11 1.465(5) . ?
C9 C8 1.396(5) . ?
C9 C10 1.476(5) . ?
C8 C7 1.383(5) . ?
C8 H8 0.9500 . ?
C7 C6 1.394(5) . ?
C7 H7 0.9500 . ?
C6 C5 1.383(5) . ?
C5 C4 1.383(6) . ?
C5 H5 0.9500 . ?
C4 C10 1.397(5) . ?
C4 H4 0.9500 . ?
C10 C3 1.412(5) . ?
C3 C31 1.473(5) . ?
C13 C14 1.500(5) . ?
C13 H13A 0.9900 . ?
C13 H13B 0.9900 . ?
C33 C34 1.491(5) . ?
C33 H33A 0.9900 . ?
C33 H33B 0.9900 . ?
C14 H14A 0.9800 . ?
C14 H14B 0.9800 . ?
C14 H14C 0.9800 . ?
C34 H34A 0.9800 . ?
C34 H34B 0.9800 . ?
C34 H34C 0.9800 . ?
